data_4113094
loop_
_publ_author_name
'Nonsee Nimitsiriwat'
'Edward L. Marshall'
'Vernon C. Gibson'
'Mark R. J. Elsegood'
'Sophie H. Dale'

_publ_section_title
;
 Unprecedented Reversible Migration of Amide to Schiff Base Ligands
 Attached to Tin: Latent Single-Site Initiators for Lactide Polymerization
;
_journal_name_full 'Journal of the American Chemical Society'
_journal_page_first 13598
_journal_page_last 13599
_journal_paper_doi 10.1021/ja0470315
_journal_volume 126
_journal_year 2004
_chemical_formula_sum 'C35 H41 N2 O P Sn'
_chemical_formula_weight 655.36
_chemical_name_systematic
;
 ?
;
_space_group_IT_number 2
_symmetry_cell_setting triclinic
_symmetry_space_group_name_Hall '-P 1'
_symmetry_space_group_name_H-M 'P -1'
_atom_sites_solution_hydrogens geom
_atom_sites_solution_primary direct
_atom_sites_solution_secondary 'All non-H atoms found by direct methods'
_audit_creation_method SHELXL-97
_cell_angle_alpha 75.595(2)
_cell_angle_beta 78.587(2)
_cell_angle_gamma 67.167(2)
_cell_formula_units_Z 2
_cell_length_a 10.1598(3)
_cell_length_b 11.7014(4)
_cell_length_c 15.3667(5)
_cell_measurement_reflns_used 12153
_cell_measurement_temperature 150(2)
_cell_measurement_theta_max 28.95
_cell_measurement_theta_min 2.19
_cell_volume 1620.22(9)
_computing_cell_refinement 'Bruker SAINT'
_computing_data_collection 'Bruker SMART'
_computing_data_reduction 'Bruker SAINT'
_computing_molecular_graphics 'Bruker SHELXTL'
_computing_publication_material 'Bruker SHELXTL and local programs'
_computing_structure_refinement 'Bruker SHELXTL'
_computing_structure_solution 'Bruker SHELXTL'
_diffrn_ambient_temperature 150(2)
_diffrn_measured_fraction_theta_full 0.991
_diffrn_measured_fraction_theta_max 0.875
_diffrn_measurement_device_type 'Bruker SMART 1000 CCD diffractometer'
_diffrn_measurement_method '\w rotation with narrow frames'
_diffrn_radiation_monochromator graphite
_diffrn_radiation_source 'sealed tube'
_diffrn_radiation_type MoK\a
_diffrn_radiation_wavelength 0.71073
_diffrn_reflns_av_R_equivalents 0.0088
_diffrn_reflns_av_sigmaI/netI 0.0136
_diffrn_reflns_limit_h_max 13
_diffrn_reflns_limit_h_min -13
_diffrn_reflns_limit_k_max 15
_diffrn_reflns_limit_k_min -15
_diffrn_reflns_limit_l_max 20
_diffrn_reflns_limit_l_min -19
_diffrn_reflns_number 14462
_diffrn_reflns_theta_full 26.00
_diffrn_reflns_theta_max 28.95
_diffrn_reflns_theta_min 1.92
_diffrn_standards_decay_% 0
_diffrn_standards_number 0
_exptl_absorpt_coefficient_mu 0.867
_exptl_absorpt_correction_T_max 0.832
_exptl_absorpt_correction_T_min 0.671
_exptl_absorpt_correction_type multi-scan
_exptl_crystal_colour Colourless
_exptl_crystal_density_diffrn 1.343
_exptl_crystal_description Block
_exptl_crystal_F_000 676
_exptl_crystal_size_max 0.50
_exptl_crystal_size_mid 0.35
_exptl_crystal_size_min 0.22
_refine_diff_density_max 0.472
_refine_diff_density_min -0.402
_refine_diff_density_rms 0.047
_refine_ls_extinction_method none
_refine_ls_goodness_of_fit_ref 1.044
_refine_ls_hydrogen_treatment mixed
_refine_ls_matrix_type full
_refine_ls_number_parameters 369
_refine_ls_number_reflns 7502
_refine_ls_number_restraints 0
_refine_ls_restrained_S_all 1.044
_refine_ls_R_factor_all 0.0206
_refine_ls_R_factor_gt 0.0190
_refine_ls_shift/su_max 0.001
_refine_ls_shift/su_mean 0.000
_refine_ls_structure_factor_coef Fsqd
_refine_ls_weighting_details 'calc w=1/[\s^2^(Fo^2^)+(0.0233P)^2^+0.7493P] where P=(Fo^2^+2Fc^2^)/3'
_refine_ls_weighting_scheme calc
_refine_ls_wR_factor_gt 0.0484
_refine_ls_wR_factor_ref 0.0493
_reflns_number_gt 7104
_reflns_number_total 7502
_reflns_threshold_expression I>2\s(I)
_cod_data_source_file ja0470315si20040520_120607.cif
_cod_data_source_block vg12
_cod_database_code 4113094

loop_
_symmetry_equiv_pos_as_xyz
'x, y, z'
'-x, -y, -z'

loop_
_atom_site_label
_atom_site_type_symbol
_atom_site_fract_x
_atom_site_fract_y
_atom_site_fract_z
_atom_site_U_iso_or_equiv
_atom_site_adp_type
_atom_site_occupancy
_atom_site_symmetry_multiplicity
_atom_site_calc_flag
_atom_site_refinement_flags
Sn1 Sn 0.401143(10) 0.812309(9) 0.374524(6) 0.02328(3) Uani 1 1 d .
C1 C 0.69703(14) 0.69943(12) 0.26947(9) 0.0205(2) Uani 1 1 d .
C2 C 0.78708(14) 0.63260(12) 0.20203(9) 0.0201(2) Uani 1 1 d .
C3 C 0.93184(14) 0.62046(12) 0.18685(9) 0.0212(2) Uani 1 1 d .
H3 H 0.9921 0.5752 0.1416 0.025 Uiso 1 1 calc R
C4 C 0.99294(14) 0.67105(12) 0.23452(9) 0.0209(2) Uani 1 1 d .
C5 C 0.90113(14) 0.73765(12) 0.30007(9) 0.0229(3) Uani 1 1 d .
H5 H 0.9388 0.7737 0.3337 0.028 Uiso 1 1 calc R
C6 C 0.75641(14) 0.75290(12) 0.31776(9) 0.0219(3) Uani 1 1 d .
O1 O 0.55885(10) 0.70618(10) 0.28939(7) 0.0254(2) Uani 1 1 d .
C7 C 0.72701(15) 0.57220(14) 0.14859(10) 0.0255(3) Uani 1 1 d .
C8 C 0.84153(18) 0.5073(2) 0.07733(13) 0.0455(5) Uani 1 1 d .
H8A H 0.7994 0.4702 0.0447 0.068 Uiso 1 1 calc R
H8B H 0.9218 0.4406 0.1072 0.068 Uiso 1 1 calc R
H8C H 0.8766 0.5696 0.0346 0.068 Uiso 1 1 calc R
C9 C 0.67369(18) 0.47168(15) 0.21309(12) 0.0357(3) Uani 1 1 d .
H9A H 0.6021 0.5101 0.2605 0.053 Uiso 1 1 calc R
H9B H 0.7550 0.4033 0.2408 0.053 Uiso 1 1 calc R
H9C H 0.6300 0.4376 0.1792 0.053 Uiso 1 1 calc R
C10 C 0.60410(16) 0.67476(16) 0.09776(11) 0.0322(3) Uani 1 1 d .
H10A H 0.5263 0.7158 0.1414 0.048 Uiso 1 1 calc R
H10B H 0.5677 0.6360 0.0628 0.048 Uiso 1 1 calc R
H10C H 0.6400 0.7378 0.0567 0.048 Uiso 1 1 calc R
C11 C 1.15273(14) 0.65522(13) 0.21814(10) 0.0243(3) Uani 1 1 d .
C12 C 1.16804(17) 0.78524(15) 0.19455(13) 0.0359(3) Uani 1 1 d .
H12A H 1.1285 0.8319 0.1375 0.054 Uiso 1 1 calc R
H12B H 1.2699 0.7743 0.1883 0.054 Uiso 1 1 calc R
H12C H 1.1155 0.8326 0.2428 0.054 Uiso 1 1 calc R
C13 C 1.23485(16) 0.58399(16) 0.14137(12) 0.0348(3) Uani 1 1 d .
H13A H 1.2290 0.4995 0.1562 0.052 Uiso 1 1 calc R
H13B H 1.3358 0.5765 0.1337 0.052 Uiso 1 1 calc R
H13C H 1.1923 0.6304 0.0851 0.052 Uiso 1 1 calc R
C14 C 1.22297(17) 0.58015(16) 0.30468(11) 0.0355(3) Uani 1 1 d .
H14A H 1.1723 0.6240 0.3550 0.053 Uiso 1 1 calc R
H14B H 1.3239 0.5729 0.2957 0.053 Uiso 1 1 calc R
H14C H 1.2175 0.4956 0.3187 0.053 Uiso 1 1 calc R
C15 C 0.66217(15) 0.82757(13) 0.38926(9) 0.0240(3) Uani 1 1 d .
H15 H 0.7179 0.8647 0.4133 0.029 Uiso 1 1 calc R
N1 N 0.53204(12) 0.92697(11) 0.35516(8) 0.0224(2) Uani 1 1 d .
N2 N 0.60049(14) 0.74789(12) 0.46472(8) 0.0285(3) Uani 1 1 d .
C16 C 0.5506(2) 0.80616(17) 0.54586(11) 0.0406(4) Uani 1 1 d .
H16A H 0.4987 0.7591 0.5915 0.061 Uiso 1 1 calc R
H16B H 0.4864 0.8940 0.5295 0.061 Uiso 1 1 calc R
H16C H 0.6336 0.8041 0.5705 0.061 Uiso 1 1 calc R
C17 C 0.6945(2) 0.61534(16) 0.48804(11) 0.0391(4) Uani 1 1 d .
H17A H 0.7836 0.6114 0.5062 0.059 Uiso 1 1 calc R
H17B H 0.7173 0.5752 0.4354 0.059 Uiso 1 1 calc R
H17C H 0.6455 0.5709 0.5381 0.059 Uiso 1 1 calc R
C18 C 0.54564(14) 1.02347(12) 0.28561(9) 0.0217(3) Uani 1 1 d .
C19 C 0.43274(14) 1.09410(12) 0.22998(9) 0.0214(2) Uani 1 1 d .
C20 C 0.44159(16) 1.19700(13) 0.16221(10) 0.0261(3) Uani 1 1 d .
H20 H 0.3648 1.2431 0.1261 0.031 Uiso 1 1 calc R
C21 C 0.56062(17) 1.23251(14) 0.14702(11) 0.0310(3) Uani 1 1 d .
H21 H 0.5653 1.3033 0.1018 0.037 Uiso 1 1 calc R
C22 C 0.67310(17) 1.16239(15) 0.19930(11) 0.0323(3) Uani 1 1 d .
H22 H 0.7558 1.1853 0.1887 0.039 Uiso 1 1 calc R
C23 C 0.66768(15) 1.06016(14) 0.26635(10) 0.0276(3) Uani 1 1 d .
H23 H 0.7471 1.0136 0.3002 0.033 Uiso 1 1 calc R
P1 P 0.28763(4) 1.03622(3) 0.24625(2) 0.02062(7) Uani 1 1 d .
C24 C 0.22772(14) 1.06917(12) 0.13579(9) 0.0220(3) Uani 1 1 d .
C25 C 0.08627(17) 1.13891(16) 0.11850(11) 0.0346(3) Uani 1 1 d .
H25 H 0.0183 1.1795 0.1636 0.042 Uiso 1 1 calc R
C26 C 0.04432(19) 1.14921(19) 0.03503(13) 0.0454(4) Uani 1 1 d .
H26 H -0.0526 1.1962 0.0237 0.054 Uiso 1 1 calc R
C27 C 0.14261(19) 1.09155(17) -0.03146(11) 0.0381(4) Uani 1 1 d .
H27 H 0.1134 1.0995 -0.0884 0.046 Uiso 1 1 calc R
C28 C 0.28319(18) 1.02249(15) -0.01498(10) 0.0322(3) Uani 1 1 d .
H28 H 0.3510 0.9831 -0.0607 0.039 Uiso 1 1 calc R
C29 C 0.32567(15) 1.01048(14) 0.06843(10) 0.0265(3) Uani 1 1 d .
H29 H 0.4223 0.9619 0.0797 0.032 Uiso 1 1 calc R
C30 C 0.13759(15) 1.13551(13) 0.31298(9) 0.0245(3) Uani 1 1 d .
C31 C 0.03643(18) 1.08395(16) 0.36294(12) 0.0391(4) Uani 1 1 d .
H31 H 0.0474 1.0001 0.3612 0.047 Uiso 1 1 calc R
C32 C -0.0806(2) 1.15520(18) 0.41530(14) 0.0486(5) Uani 1 1 d .
H32 H -0.1497 1.1200 0.4488 0.058 Uiso 1 1 calc R
C33 C -0.09655(19) 1.27699(17) 0.41866(12) 0.0430(4) Uani 1 1 d .
H33 H -0.1755 1.3247 0.4554 0.052 Uiso 1 1 calc R
C34 C 0.00245(19) 1.32955(16) 0.36855(12) 0.0390(4) Uani 1 1 d .
H34 H -0.0096 1.4138 0.3700 0.047 Uiso 1 1 calc R
C35 C 0.11949(17) 1.25875(15) 0.31618(11) 0.0312(3) Uani 1 1 d .
H35 H 0.1877 1.2947 0.2823 0.037 Uiso 1 1 calc R

loop_
_atom_site_aniso_label
_atom_site_aniso_U_11
_atom_site_aniso_U_22
_atom_site_aniso_U_33
_atom_site_aniso_U_23
_atom_site_aniso_U_13
_atom_site_aniso_U_12
Sn1 0.02212(5) 0.02362(5) 0.02187(5) -0.00707(3) 0.00412(3) -0.00729(4)
C1 0.0194(6) 0.0211(6) 0.0218(6) -0.0068(5) -0.0017(5) -0.0067(5)
C2 0.0197(6) 0.0205(6) 0.0217(6) -0.0078(5) -0.0018(5) -0.0070(5)
C3 0.0202(6) 0.0206(6) 0.0225(6) -0.0072(5) -0.0002(5) -0.0062(5)
C4 0.0185(6) 0.0197(6) 0.0244(6) -0.0027(5) -0.0041(5) -0.0068(5)
C5 0.0237(6) 0.0215(6) 0.0264(7) -0.0071(5) -0.0075(5) -0.0072(5)
C6 0.0220(6) 0.0215(6) 0.0223(6) -0.0087(5) -0.0038(5) -0.0045(5)
O1 0.0189(4) 0.0321(5) 0.0296(5) -0.0164(4) 0.0036(4) -0.0104(4)
C7 0.0213(6) 0.0309(7) 0.0303(7) -0.0182(6) 0.0008(5) -0.0100(6)
C8 0.0294(8) 0.0669(12) 0.0549(11) -0.0473(10) 0.0060(7) -0.0162(8)
C9 0.0350(8) 0.0278(7) 0.0519(10) -0.0144(7) -0.0064(7) -0.0147(6)
C10 0.0296(7) 0.0439(9) 0.0291(7) -0.0112(6) -0.0057(6) -0.0158(7)
C11 0.0189(6) 0.0247(6) 0.0300(7) -0.0036(5) -0.0053(5) -0.0083(5)
C12 0.0296(8) 0.0313(8) 0.0503(10) -0.0040(7) -0.0056(7) -0.0163(6)
C13 0.0213(7) 0.0426(9) 0.0424(9) -0.0151(7) 0.0013(6) -0.0114(6)
C14 0.0251(7) 0.0408(9) 0.0384(9) -0.0005(7) -0.0117(6) -0.0099(6)
C15 0.0248(7) 0.0253(6) 0.0229(6) -0.0113(5) -0.0047(5) -0.0050(5)
N1 0.0217(5) 0.0227(5) 0.0220(5) -0.0087(4) -0.0025(4) -0.0045(4)
N2 0.0337(7) 0.0270(6) 0.0200(6) -0.0077(5) -0.0034(5) -0.0035(5)
C16 0.0512(10) 0.0446(9) 0.0221(7) -0.0147(7) -0.0028(7) -0.0085(8)
C17 0.0438(9) 0.0326(8) 0.0289(8) -0.0023(6) -0.0067(7) -0.0017(7)
C18 0.0222(6) 0.0216(6) 0.0229(6) -0.0123(5) 0.0004(5) -0.0062(5)
C19 0.0209(6) 0.0227(6) 0.0228(6) -0.0094(5) 0.0007(5) -0.0085(5)
C20 0.0285(7) 0.0245(7) 0.0268(7) -0.0074(5) -0.0014(5) -0.0102(6)
C21 0.0363(8) 0.0274(7) 0.0335(8) -0.0066(6) 0.0012(6) -0.0179(6)
C22 0.0291(7) 0.0320(8) 0.0437(9) -0.0148(7) 0.0021(6) -0.0179(6)
C23 0.0236(7) 0.0275(7) 0.0361(8) -0.0141(6) -0.0041(6) -0.0086(6)
P1 0.01858(15) 0.02167(16) 0.02156(16) -0.00505(12) -0.00068(12) -0.00731(13)
C24 0.0230(6) 0.0204(6) 0.0240(6) -0.0035(5) -0.0033(5) -0.0094(5)
C25 0.0267(7) 0.0389(8) 0.0329(8) -0.0114(7) -0.0061(6) -0.0018(6)
C26 0.0335(9) 0.0537(11) 0.0413(10) -0.0097(8) -0.0179(7) -0.0004(8)
C27 0.0459(9) 0.0424(9) 0.0290(8) -0.0060(7) -0.0128(7) -0.0155(8)
C28 0.0374(8) 0.0351(8) 0.0278(7) -0.0108(6) 0.0000(6) -0.0158(7)
C29 0.0240(7) 0.0272(7) 0.0286(7) -0.0082(6) -0.0014(5) -0.0084(6)
C30 0.0223(6) 0.0267(7) 0.0218(6) -0.0058(5) -0.0004(5) -0.0062(5)
C31 0.0341(8) 0.0317(8) 0.0463(10) -0.0107(7) 0.0130(7) -0.0127(7)
C32 0.0384(9) 0.0421(10) 0.0537(11) -0.0103(8) 0.0228(8) -0.0146(8)
C33 0.0362(9) 0.0396(9) 0.0398(9) -0.0127(7) 0.0115(7) -0.0035(7)
C34 0.0393(9) 0.0310(8) 0.0429(9) -0.0150(7) 0.0046(7) -0.0079(7)
C35 0.0297(7) 0.0309(7) 0.0328(8) -0.0098(6) 0.0036(6) -0.0117(6)

loop_
_atom_type_symbol
_atom_type_description
_atom_type_scat_dispersion_real
_atom_type_scat_dispersion_imag
_atom_type_scat_source
C C 0.0033 0.0016 'International Tables Vol C Tables 4.2.6.8 and 6.1.1.4'
H H 0.0000 0.0000 'International Tables Vol C Tables 4.2.6.8 and 6.1.1.4'
N N 0.0061 0.0033 'International Tables Vol C Tables 4.2.6.8 and 6.1.1.4'
O O 0.0106 0.0060 'International Tables Vol C Tables 4.2.6.8 and 6.1.1.4'
P P 0.1023 0.0942 'International Tables Vol C Tables 4.2.6.8 and 6.1.1.4'
Sn Sn -0.6537 1.4246 'International Tables Vol C Tables 4.2.6.8 and 6.1.1.4'

loop_
_geom_angle_atom_site_label_1
_geom_angle_atom_site_label_2
_geom_angle_atom_site_label_3
_geom_angle
O1 Sn1 N1 86.61(4)
O1 Sn1 N2 82.54(4)
N1 Sn1 N2 59.40(4)
O1 Sn1 P1 98.92(3)
N1 Sn1 P1 70.85(3)
N2 Sn1 P1 130.10(3)
O1 C1 C2 119.71(11)
O1 C1 C6 121.48(12)
C2 C1 C6 118.74(12)
C3 C2 C1 118.40(12)
C3 C2 C7 121.24(11)
C1 C2 C7 120.34(11)
C4 C3 C2 123.75(12)
C5 C4 C3 116.58(12)
C5 C4 C11 120.23(12)
C3 C4 C11 123.19(12)
C6 C5 C4 122.08(12)
C5 C6 C1 120.44(12)
C5 C6 C15 119.40(12)
C1 C6 C15 120.16(12)
C1 O1 Sn1 127.11(8)
C8 C7 C9 107.65(13)
C8 C7 C10 106.95(13)
C9 C7 C10 110.52(12)
C8 C7 C2 111.83(11)
C9 C7 C2 110.02(12)
C10 C7 C2 109.82(11)
C13 C11 C14 107.88(13)
C13 C11 C12 108.25(13)
C14 C11 C12 108.99(12)
C13 C11 C4 112.68(11)
C14 C11 C4 108.98(12)
C12 C11 C4 109.99(11)
N1 C15 N2 101.82(11)
N1 C15 C6 112.23(11)
N2 C15 C6 111.60(11)
C18 N1 C15 119.08(11)
C18 N1 Sn1 130.61(9)
C15 N1 Sn1 98.16(8)
C17 N2 C16 110.45(12)
C17 N2 C15 115.32(12)
C16 N2 C15 110.74(12)
C17 N2 Sn1 122.02(10)
C16 N2 Sn1 109.94(10)
C15 N2 Sn1 86.16(7)
N1 C18 C23 123.21(13)
N1 C18 C19 120.26(12)
C23 C18 C19 116.51(13)
C20 C19 C18 120.91(12)
C20 C19 P1 122.67(11)
C18 C19 P1 116.25(10)
C21 C20 C19 121.01(14)
C20 C21 C22 118.63(14)
C23 C22 C21 121.65(14)
C22 C23 C18 121.24(14)
C19 P1 C24 106.45(6)
C19 P1 C30 107.33(6)
C24 P1 C30 105.24(6)
C19 P1 Sn1 98.43(5)
C24 P1 Sn1 134.18(4)
C30 P1 Sn1 103.06(5)
C25 C24 C29 118.95(13)
C25 C24 P1 123.02(11)
C29 C24 P1 117.69(10)
C24 C25 C26 119.98(15)
C27 C26 C25 120.55(16)
C28 C27 C26 119.86(15)
C27 C28 C29 120.01(15)
C28 C29 C24 120.65(14)
C35 C30 C31 119.08(14)
C35 C30 P1 123.44(11)
C31 C30 P1 117.48(11)
C32 C31 C30 120.15(16)
C33 C32 C31 120.22(16)
C32 C33 C34 120.09(15)
C33 C34 C35 119.88(15)
C34 C35 C30 120.58(14)

loop_
_geom_bond_atom_site_label_1
_geom_bond_atom_site_label_2
_geom_bond_distance
Sn1 O1 2.0628(9)
Sn1 N1 2.1649(12)
Sn1 N2 2.4490(13)
Sn1 P1 2.8400(4)
C1 O1 1.3516(16)
C1 C2 1.4125(18)
C1 C6 1.4168(18)
C2 C3 1.3987(18)
C2 C7 1.5389(17)
C3 C4 1.3975(18)
C4 C5 1.3952(19)
C4 C11 1.5367(18)
C5 C6 1.3891(19)
C6 C15 1.5165(18)
C7 C8 1.534(2)
C7 C9 1.537(2)
C7 C10 1.538(2)
C11 C13 1.531(2)
C11 C14 1.535(2)
C11 C12 1.535(2)
C15 N1 1.4672(17)
C15 N2 1.4948(19)
N1 C18 1.3779(18)
N2 C17 1.468(2)
N2 C16 1.4769(19)
C18 C23 1.4191(19)
C18 C19 1.4249(19)
C19 C20 1.4020(19)
C19 P1 1.7999(13)
C20 C21 1.385(2)
C21 C22 1.390(2)
C22 C23 1.382(2)
P1 C24 1.8169(14)
P1 C30 1.8233(14)
C24 C25 1.391(2)
C24 C29 1.3961(19)
C25 C26 1.393(2)
C26 C27 1.383(3)
C27 C28 1.379(2)
C28 C29 1.390(2)
C30 C35 1.393(2)
C30 C31 1.396(2)
C31 C32 1.394(2)
C32 C33 1.383(3)
C33 C34 1.386(3)
C34 C35 1.392(2)

loop_
_geom_torsion_atom_site_label_1
_geom_torsion_atom_site_label_2
_geom_torsion_atom_site_label_3
_geom_torsion_atom_site_label_4
_geom_torsion
O1 C1 C2 C3 -176.02(12)
C6 C1 C2 C3 0.99(19)
O1 C1 C2 C7 2.49(19)
C6 C1 C2 C7 179.50(12)
C1 C2 C3 C4 -0.2(2)
C7 C2 C3 C4 -178.68(13)
C2 C3 C4 C5 -0.5(2)
C2 C3 C4 C11 179.03(12)
C3 C4 C5 C6 0.3(2)
C11 C4 C5 C6 -179.24(12)
C4 C5 C6 C1 0.6(2)
C4 C5 C6 C15 -179.36(12)
O1 C1 C6 C5 175.77(12)
C2 C1 C6 C5 -1.2(2)
O1 C1 C6 C15 -4.3(2)
C2 C1 C6 C15 178.73(12)
C2 C1 O1 Sn1 -173.09(9)
C6 C1 O1 Sn1 9.98(18)
N1 Sn1 O1 C1 20.74(11)
N2 Sn1 O1 C1 -38.82(11)
P1 Sn1 O1 C1 90.74(11)
C3 C2 C7 C8 -2.9(2)
C1 C2 C7 C8 178.59(14)
C3 C2 C7 C9 116.63(14)
C1 C2 C7 C9 -61.84(16)
C3 C2 C7 C10 -121.51(14)
C1 C2 C7 C10 60.02(17)
C5 C4 C11 C13 -177.80(13)
C3 C4 C11 C13 2.74(19)
C5 C4 C11 C14 62.49(17)
C3 C4 C11 C14 -116.97(15)
C5 C4 C11 C12 -56.92(17)
C3 C4 C11 C12 123.62(15)
C5 C6 C15 N1 128.00(13)
C1 C6 C15 N1 -51.92(17)
C5 C6 C15 N2 -118.42(14)
C1 C6 C15 N2 61.65(16)
N2 C15 N1 C18 177.56(11)
C6 C15 N1 C18 -62.97(15)
N2 C15 N1 Sn1 -36.11(9)
C6 C15 N1 Sn1 83.35(11)
O1 Sn1 N1 C18 81.15(11)
N2 Sn1 N1 C18 164.48(13)
P1 Sn1 N1 C18 -19.51(10)
O1 Sn1 N1 C15 -59.19(8)
N2 Sn1 N1 C15 24.15(7)
P1 Sn1 N1 C15 -159.85(8)
N1 C15 N2 C17 154.91(12)
C6 C15 N2 C17 35.00(16)
N1 C15 N2 C16 -78.75(14)
C6 C15 N2 C16 161.34(12)
N1 C15 N2 Sn1 31.13(8)
C6 C15 N2 Sn1 -88.78(10)
O1 Sn1 N2 C17 -50.63(11)
N1 Sn1 N2 C17 -141.10(13)
P1 Sn1 N2 C17 -146.03(10)
O1 Sn1 N2 C16 177.68(11)
N1 Sn1 N2 C16 87.21(11)
P1 Sn1 N2 C16 82.27(11)
O1 Sn1 N2 C15 66.99(7)
N1 Sn1 N2 C15 -23.48(7)
P1 Sn1 N2 C15 -28.41(8)
C15 N1 C18 C23 -23.84(18)
Sn1 N1 C18 C23 -157.54(10)
C15 N1 C18 C19 157.63(11)
Sn1 N1 C18 C19 23.94(18)
N1 C18 C19 C20 176.43(12)
C23 C18 C19 C20 -2.19(19)
N1 C18 C19 P1 -8.14(16)
C23 C18 C19 P1 173.23(10)
C18 C19 C20 C21 0.4(2)
P1 C19 C20 C21 -174.75(11)
C19 C20 C21 C22 1.2(2)
C20 C21 C22 C23 -1.0(2)
C21 C22 C23 C18 -0.9(2)
N1 C18 C23 C22 -176.10(13)
C19 C18 C23 C22 2.5(2)
C20 C19 P1 C24 29.90(13)
C18 C19 P1 C24 -145.44(10)
C20 C19 P1 C30 -82.40(12)
C18 C19 P1 C30 102.27(11)
C20 C19 P1 Sn1 171.01(11)
C18 C19 P1 Sn1 -4.33(10)
O1 Sn1 P1 C19 -73.36(5)
N1 Sn1 P1 C19 9.88(5)
N2 Sn1 P1 C19 14.37(6)
O1 Sn1 P1 C24 49.55(7)
N1 Sn1 P1 C24 132.79(7)
N2 Sn1 P1 C24 137.28(7)
O1 Sn1 P1 C30 176.55(5)
N1 Sn1 P1 C30 -100.22(6)
N2 Sn1 P1 C30 -95.72(6)
C19 P1 C24 C25 -124.00(13)
C30 P1 C24 C25 -10.27(14)
Sn1 P1 C24 C25 115.98(12)
C19 P1 C24 C29 62.74(12)
C30 P1 C24 C29 176.47(11)
Sn1 P1 C24 C29 -57.27(13)
C29 C24 C25 C26 0.1(2)
P1 C24 C25 C26 -173.11(14)
C24 C25 C26 C27 -0.6(3)
C25 C26 C27 C28 0.4(3)
C26 C27 C28 C29 0.3(3)
C27 C28 C29 C24 -0.9(2)
C25 C24 C29 C28 0.7(2)
P1 C24 C29 C28 174.21(11)
C19 P1 C30 C35 24.10(14)
C24 P1 C30 C35 -89.02(13)
Sn1 P1 C30 C35 127.40(12)
C19 P1 C30 C31 -156.03(13)
C24 P1 C30 C31 90.86(13)
Sn1 P1 C30 C31 -52.72(13)
C35 C30 C31 C32 -0.1(3)
P1 C30 C31 C32 179.97(15)
C30 C31 C32 C33 -0.5(3)
C31 C32 C33 C34 1.2(3)
C32 C33 C34 C35 -1.2(3)
C33 C34 C35 C30 0.5(3)
C31 C30 C35 C34 0.1(2)
P1 C30 C35 C34 -179.99(13)
